data_4100148
_journal_name_full 'Journal of the American Chemical Society'
_journal_paper_doi 10.1021/ja0435182
_journal_year 2005
_chemical_formula_sum 'C10 H8 Cl2 I2 N2 Pd'
_chemical_formula_weight 587.28
_space_group_IT_number 2
_symmetry_cell_setting triclinic
_symmetry_space_group_name_Hall '-P 1'
_symmetry_space_group_name_H-M 'P -1'
_cell_angle_alpha 90.787(2)
_cell_angle_beta 96.369(2)
_cell_angle_gamma 101.532(2)
_cell_formula_units_Z 1
_cell_length_a 4.1501(6)
_cell_length_b 8.4147(11)
_cell_length_c 10.1870(13)
_cell_measurement_temperature 150(2)
_cell_volume 346.18(8)
_diffrn_ambient_temperature 150(2)
_exptl_crystal_density_diffrn 2.817
_cod_database_code 4100148

loop_
_symmetry_equiv_pos_as_xyz
'x, y, z'
'-x, -y, -z'

loop_
_atom_site_label
_atom_site_type_symbol
_atom_site_fract_x
_atom_site_fract_y
_atom_site_fract_z
_atom_site_U_iso_or_equiv
_atom_site_adp_type
_atom_site_occupancy
_atom_site_symmetry_multiplicity
_atom_site_calc_flag
_atom_site_refinement_flags
_atom_site_disorder_assembly
_atom_site_disorder_group
Pd1 Pd 0.5000 0.5000 -0.5000 0.01519(12) Uani 1 2 d S . .
Cl1 Cl 0.1068(2) 0.32763(11) -0.64397(9) 0.0200(2) Uani 1 1 d . . .
N1 N 0.4689(7) 0.3271(4) -0.3646(3) 0.0161(6) Uani 1 1 d . . .
C2 C 0.3588(8) 0.3512(5) -0.2476(3) 0.0166(7) Uani 1 1 d . . .
H2 H 0.2957 0.4509 -0.2292 0.020 Uiso 1 1 calc R . .
C3 C 0.3365(9) 0.2329(4) -0.1539(4) 0.0150(7) Uani 1 1 d . . .
I1 I 0.19976(6) 0.27940(3) 0.03248(2) 0.01792(10) Uani 1 1 d . . .
C4 C 0.4223(9) 0.0853(4) -0.1824(4) 0.0183(8) Uani 1 1 d . . .
H4 H 0.4004 0.0012 -0.1208 0.022 Uiso 1 1 calc R . .
C5 C 0.5391(9) 0.0635(4) -0.3011(4) 0.0188(8) Uani 1 1 d . . .
H5 H 0.6037 -0.0351 -0.3218 0.023 Uiso 1 1 calc R . .
C6 C 0.5615(9) 0.1871(4) -0.3901(4) 0.0186(8) Uani 1 1 d . . .
H6 H 0.6450 0.1722 -0.4716 0.022 Uiso 1 1 calc R . .

loop_
_atom_site_aniso_label
_atom_site_aniso_U_11
_atom_site_aniso_U_22
_atom_site_aniso_U_33
_atom_site_aniso_U_23
_atom_site_aniso_U_13
_atom_site_aniso_U_12
Pd1 0.0228(2) 0.0130(2) 0.0097(2) 0.00047(15) 0.00216(16) 0.00310(16)
Cl1 0.0260(5) 0.0190(5) 0.0134(5) -0.0014(4) 0.0013(4) 0.0017(4)
N1 0.0223(16) 0.0117(15) 0.0134(16) -0.0012(12) 0.0009(12) 0.0020(12)
C2 0.0214(19) 0.0143(17) 0.0135(19) -0.0006(14) 0.0004(14) 0.0034(14)
C3 0.0184(18) 0.0161(18) 0.0092(17) 0.0007(14) -0.0003(13) 0.0018(14)
I1 0.02193(15) 0.01913(16) 0.01349(16) 0.00105(10) 0.00414(10) 0.00486(10)
C4 0.0235(19) 0.0171(18) 0.0131(19) 0.0028(15) -0.0027(15) 0.0041(15)
C5 0.028(2) 0.0131(17) 0.016(2) -0.0018(15) -0.0012(15) 0.0070(15)
C6 0.025(2) 0.0179(19) 0.0119(19) -0.0024(15) 0.0011(15) 0.0032(15)

loop_
_geom_bond_atom_site_label_1
_geom_bond_atom_site_label_2
_geom_bond_distance
_geom_bond_site_symmetry_2
_geom_bond_publ_flag
Pd1 N1 2.014(3) 2_664 ?
Pd1 N1 2.014(3) . ?
Pd1 Cl1 2.3200(9) . ?
Pd1 Cl1 2.3200(9) 2_664 ?
N1 C6 1.341(5) . ?
N1 C2 1.350(4) . ?
C2 C3 1.386(5) . ?
C3 C4 1.394(5) . ?
C3 I1 2.095(4) . ?
C4 C5 1.375(5) . ?
C5 C6 1.385(5) . ?
